data_7102357
loop_
_publ_author_name
'Coles, Martyn P'
'Hitchcock, Peter B'

_publ_section_title
;
 A Lewis-basic, dionio-substituted phosphane.
;
_journal_issue 48
_journal_name_full 'Chemical communications (Cambridge, England)'
_journal_page_first 5229
_journal_page_last 5231
_journal_paper_doi 10.1039/b710923g
_journal_year 2007
_chemical_compound_source 'synthesis as described'
_chemical_formula_moiety 'C21 H31 Cl3 N6 P Pt, C2 H3 N, Cl'
_chemical_formula_sum 'C23 H34 Cl4 N7 P Pt'
_chemical_formula_weight 776.43
_chemical_name_systematic
;
?
;
_space_group_IT_number 14
_symmetry_cell_setting monoclinic
_symmetry_Int_Tables_number 14
_symmetry_space_group_name_Hall '-P 2ybc'
_symmetry_space_group_name_H-M 'P 1 21/c 1'
_atom_sites_solution_hydrogens geom
_atom_sites_solution_primary direct
_atom_sites_solution_secondary difmap
_audit_conform_dict_location ftp://ftp.iucr.org/pub/cif_core.dic
_audit_conform_dict_name cif_core.dic
_audit_conform_dict_version 2.2
_audit_creation_date 2007-02-12T11:53:07-00:00
_audit_creation_method 'WinGX routine CIF_UPDATE'
_cell_angle_alpha 90
_cell_angle_beta 113.878(2)
_cell_angle_gamma 90
_cell_formula_units_Z 4
_cell_length_a 14.0180(5)
_cell_length_b 14.4145(4)
_cell_length_c 15.2158(5)
_cell_measurement_reflns_used 51881
_cell_measurement_temperature 173(2)
_cell_measurement_theta_max 26.022
_cell_measurement_theta_min 3.395
_cell_measurement_wavelength 0.71073
_cell_volume 2811.39(16)
_computing_cell_refinement 'HKL Scalepack (Otwinowski & Minor 1997)'
_computing_data_collection 'Collect (Nonius BV, 1997-2000)'
_computing_data_reduction 'HKL Denzo and Scalepack (Otwinowski & Minor 1997)'
_computing_molecular_graphics 'Ortep-3 for Windows (Farrugia, 1997)'
_computing_publication_material 'WinGX publication routines (Farrugia, 1999)'
_computing_structure_refinement 'SHELXL-97 (Sheldrick, 1997)'
_computing_structure_solution 'SHELXS-97 (Sheldrick, 1997)'
_diffrn_ambient_temperature 173(2)
_diffrn_detector 'CCD plate'
_diffrn_measured_fraction_theta_full 0.994
_diffrn_measured_fraction_theta_max 0.994
_diffrn_measurement_device '95mm CCD camera on \k-goniostat'
_diffrn_measurement_device_type KappaCCD
_diffrn_measurement_method 'CCD rotation images, thick slices'
_diffrn_orient_matrix_type 'by Nonius Collect from scalepack cell'
_diffrn_orient_matrix_UB_11 -0.229155E-1
_diffrn_orient_matrix_UB_12 0.19189E-2
_diffrn_orient_matrix_UB_13 0.05425
_diffrn_orient_matrix_UB_21 -0.745506E-1
_diffrn_orient_matrix_UB_22 0.10899E-2
_diffrn_orient_matrix_UB_23 -0.471384E-1
_diffrn_orient_matrix_UB_31 -0.1806E-2
_diffrn_orient_matrix_UB_32 -0.693395E-1
_diffrn_orient_matrix_UB_33 0.7604E-3
_diffrn_radiation_monochromator graphite
_diffrn_radiation_probe x-ray
_diffrn_radiation_type MoK\a
_diffrn_radiation_wavelength 0.7107
_diffrn_reflns_av_R_equivalents 0.0767
_diffrn_reflns_av_unetI/netI 0.0377
_diffrn_reflns_limit_h_max 17
_diffrn_reflns_limit_h_min -17
_diffrn_reflns_limit_k_max 17
_diffrn_reflns_limit_k_min -17
_diffrn_reflns_limit_l_max 18
_diffrn_reflns_limit_l_min -18
_diffrn_reflns_number 38517
_diffrn_reflns_theta_full 26.04
_diffrn_reflns_theta_max 26.04
_diffrn_reflns_theta_min 3.48
_diffrn_source 'Enraf Nonius FR590'
_exptl_absorpt_coefficient_mu 5.456
_exptl_absorpt_correction_T_max 0.6155
_exptl_absorpt_correction_T_min 0.4341
_exptl_absorpt_correction_type multi-scan
_exptl_absorpt_process_details
;
[c.f. r.h. blessing, acta cryst. (1995), a51, 33-38]
;
_exptl_crystal_colour colourless
_exptl_crystal_density_diffrn 1.834
_exptl_crystal_density_method 'not measured'
_exptl_crystal_description plate
_exptl_crystal_F_000 1528
_exptl_crystal_size_max 0.15
_exptl_crystal_size_mid 0.1
_exptl_crystal_size_min 0.1
_refine_diff_density_max 4.108
_refine_diff_density_min -1.163
_refine_diff_density_rms 0.152
_refine_ls_extinction_method none
_refine_ls_goodness_of_fit_ref 1.101
_refine_ls_hydrogen_treatment constr
_refine_ls_matrix_type full
_refine_ls_number_parameters 325
_refine_ls_number_reflns 5528
_refine_ls_number_restraints 0
_refine_ls_restrained_S_all 1.101
_refine_ls_R_factor_all 0.0552
_refine_ls_R_factor_gt 0.0442
_refine_ls_shift/su_max 0.001
_refine_ls_shift/su_mean 0
_refine_ls_structure_factor_coef Fsqd
_refine_ls_weighting_details 'calc w=1/[\s^2^(Fo^2^)+(0.0449P)^2^+15.8999P] where P=(Fo^2^+2Fc^2^)/3'
_refine_ls_weighting_scheme calc
_refine_ls_wR_factor_gt 0.1064
_refine_ls_wR_factor_ref 0.1122
_reflns_number_gt 4763
_reflns_number_total 5528
_reflns_threshold_expression >2sigma(I)
_cod_data_source_file b710923g.txt
_cod_data_source_block (4)-feb607
_cod_original_sg_symbol_H-M 'P 21/c'
_cod_database_code 7102357

loop_
_symmetry_equiv_pos_as_xyz
'x, y, z'
'-x, y+1/2, -z+1/2'
'-x, -y, -z'
'x, -y-1/2, z-1/2'

loop_
_atom_site_label
_atom_site_type_symbol
_atom_site_fract_x
_atom_site_fract_y
_atom_site_fract_z
_atom_site_U_iso_or_equiv
_atom_site_adp_type
_atom_site_occupancy
_atom_site_symmetry_multiplicity
_atom_site_calc_flag
_atom_site_refinement_flags
_atom_site_disorder_assembly
_atom_site_disorder_group
Pt Pt 0.490375(19) 0.631805(15) 0.753657(19) 0.03094(11) Uani 1 1 d . . .
Cl1 Cl 0.43501(15) 0.68180(13) 0.59676(14) 0.0459(4) Uani 1 1 d . . .
Cl2 Cl 0.66356(14) 0.64678(12) 0.76908(17) 0.0478(5) Uani 1 1 d . . .
Cl3 Cl 0.55504(14) 0.58025(14) 0.90975(14) 0.0485(5) Uani 1 1 d . . .
Cl4 Cl 0.00341(16) 0.56007(18) 0.74453(14) 0.0573(6) Uani 1 1 d . . .
P P 0.32691(13) 0.62497(10) 0.73642(13) 0.0267(3) Uani 1 1 d . A .
N1 N 0.3549(5) 0.4307(4) 0.6603(4) 0.0385(14) Uani 1 1 d . . .
N2 N 0.2498(4) 0.5620(4) 0.6408(4) 0.0311(12) Uani 1 1 d . . .
N3 N 0.2673(5) 0.4952(4) 0.5099(4) 0.0399(14) Uani 1 1 d . . .
N4 N 0.2716(4) 0.4266(3) 0.7743(4) 0.0324(12) Uani 1 1 d . . .
N5 N 0.3072(4) 0.5779(3) 0.8329(4) 0.0286(11) Uani 1 1 d . . .
N6 N 0.2281(4) 0.4738(4) 0.8977(4) 0.0322(12) Uani 1 1 d . . .
C1 C 0.2934(5) 0.4947(4) 0.6032(5) 0.0302(14) Uani 1 1 d . A .
C8 C 0.3662(5) 0.4138(4) 0.7595(5) 0.0353(15) Uani 1 1 d . A .
H8A H 0.3911 0.3494 0.7776 0.042 Uiso 1 1 calc R . .
H8B H 0.4203 0.4561 0.803 0.042 Uiso 1 1 calc R . .
C9 C 0.2673(5) 0.4926(4) 0.8355(5) 0.0292(13) Uani 1 1 d . A .
C10 C 0.1984(6) 0.3474(5) 0.7562(6) 0.0406(17) Uani 1 1 d . A .
H10A H 0.1254 0.369 0.7228 0.049 Uiso 1 1 calc R . .
H10B H 0.2123 0.3004 0.7154 0.049 Uiso 1 1 calc R . .
C11 C 0.2149(6) 0.3068(5) 0.8510(6) 0.0445(18) Uani 1 1 d . . .
H11A H 0.2879 0.2853 0.8841 0.053 Uiso 1 1 calc R A .
H11B H 0.1681 0.2529 0.842 0.053 Uiso 1 1 calc R . .
C12 C 0.1920(6) 0.3800(5) 0.9106(6) 0.0403(17) Uani 1 1 d . A .
H12A H 0.1158 0.3819 0.8929 0.048 Uiso 1 1 calc R . .
H12B H 0.2264 0.3624 0.9793 0.048 Uiso 1 1 calc R . .
C13 C 0.2090(6) 0.5426(5) 0.9606(5) 0.0397(17) Uani 1 1 d . A .
H13A H 0.2487 0.5245 1.0285 0.048 Uiso 1 1 calc R . .
H13B H 0.134 0.5422 0.9479 0.048 Uiso 1 1 calc R . .
C14 C 0.2400(6) 0.6393(5) 0.9458(5) 0.0394(16) Uani 1 1 d . . .
H14A H 0.2571 0.6761 1.0052 0.047 Uiso 1 1 calc R A .
H14B H 0.1812 0.6699 0.8933 0.047 Uiso 1 1 calc R . .
C15 C 0.3336(6) 0.6350(4) 0.9208(5) 0.0345(15) Uani 1 1 d . A .
H15A H 0.3534 0.6984 0.9095 0.041 Uiso 1 1 calc R . .
H15B H 0.3935 0.6072 0.9747 0.041 Uiso 1 1 calc R . .
C16 C 0.2628(6) 0.7364(4) 0.7234(5) 0.0336(15) Uani 1 1 d . . .
C17 C 0.3159(6) 0.8155(4) 0.7126(5) 0.0364(15) Uani 1 1 d . A .
H17 H 0.382 0.8092 0.7096 0.044 Uiso 1 1 calc R . .
C18 C 0.2718(7) 0.9022(5) 0.7064(5) 0.0441(18) Uani 1 1 d . . .
H18 H 0.3075 0.9557 0.6991 0.053 Uiso 1 1 calc R A .
C19 C 0.1769(8) 0.9113(5) 0.7107(5) 0.052(2) Uani 1 1 d . A .
H19 H 0.1474 0.9713 0.7068 0.063 Uiso 1 1 calc R . .
C20 C 0.1237(7) 0.8352(6) 0.7205(5) 0.048(2) Uani 1 1 d . . .
H20 H 0.0568 0.8428 0.7214 0.057 Uiso 1 1 calc R A .
C21 C 0.1668(6) 0.7460(5) 0.7292(5) 0.0360(15) Uani 1 1 d . A .
H21 H 0.1311 0.6935 0.7387 0.043 Uiso 1 1 calc R . .
C22 C 0.0795(7) 0.2618(7) 1.0326(6) 0.055(2) Uani 1 1 d . . .
C23 C 0.0524(9) 0.3473(8) 1.0630(8) 0.079(3) Uani 1 1 d . . .
H23A H 0.0367 0.3368 1.1193 0.118 Uiso 1 1 calc R . .
H23B H -0.009 0.3735 1.0108 0.118 Uiso 1 1 calc R . .
H23C H 0.1109 0.3908 1.0797 0.118 Uiso 1 1 calc R . .
N7 N 0.1078(7) 0.1921(6) 1.0118(6) 0.071(2) Uani 1 1 d . . .
C2 C 0.4141(10) 0.3696(6) 0.6229(8) 0.077(3) Uani 0.584(15) 1 d P A 1
H2A H 0.4882 0.3695 0.6688 0.092 Uiso 0.584(15) 1 calc PR A 1
H2B H 0.3874 0.3055 0.6191 0.092 Uiso 0.584(15) 1 calc PR A 1
C3 C 0.4081(12) 0.3966(11) 0.5289(11) 0.052(4) Uiso 0.584(15) 1 d P A 1
H3A H 0.4573 0.4483 0.537 0.062 Uiso 0.584(15) 1 calc PR A 1
H3B H 0.4311 0.3437 0.5008 0.062 Uiso 0.584(15) 1 calc PR A 1
C4 C 0.3066(7) 0.4247(6) 0.4626(6) 0.057(2) Uani 0.584(15) 1 d P A 1
H4A H 0.259 0.3706 0.4436 0.068 Uiso 0.584(15) 1 calc PR A 1
H4B H 0.3104 0.451 0.404 0.068 Uiso 0.584(15) 1 calc PR A 1
C5 C 0.1966(7) 0.5649(5) 0.4474(5) 0.0460(18) Uani 0.584(15) 1 d P A 1
H5A H 0.2383 0.6085 0.4271 0.055 Uiso 0.584(15) 1 calc PR A 1
H5B H 0.1475 0.5331 0.3889 0.055 Uiso 0.584(15) 1 calc PR A 1
C6 C 0.1353(12) 0.6192(10) 0.4867(11) 0.049(4) Uiso 0.584(15) 1 d P A 1
H6A H 0.062 0.6211 0.4391 0.059 Uiso 0.584(15) 1 calc PR A 1
H6B H 0.1619 0.6837 0.4972 0.059 Uiso 0.584(15) 1 calc PR A 1
C7 C 0.1381(5) 0.5816(5) 0.5797(5) 0.0412(17) Uani 0.584(15) 1 d P A 1
H7A H 0.1099 0.6277 0.6112 0.049 Uiso 0.584(15) 1 calc PR A 1
H7B H 0.0961 0.5241 0.5684 0.049 Uiso 0.584(15) 1 calc PR A 1
C2A C 0.4141(10) 0.3696(6) 0.6229(8) 0.077(3) Uani 0.416(15) 1 d P A 2
H2A1 H 0.4778 0.4029 0.6277 0.092 Uiso 0.416(15) 1 calc PR A 2
H2A2 H 0.4367 0.3143 0.6649 0.092 Uiso 0.416(15) 1 calc PR A 2
C3A C 0.3635(14) 0.3409(12) 0.5325(12) 0.038(5) Uiso 0.416(15) 1 d P A 2
H3A1 H 0.3111 0.2937 0.5298 0.046 Uiso 0.416(15) 1 calc PR A 2
H3A2 H 0.4137 0.3113 0.5103 0.046 Uiso 0.416(15) 1 calc PR A 2
C4A C 0.3066(7) 0.4247(6) 0.4626(6) 0.057(2) Uani 0.416(15) 1 d P A 2
H4A1 H 0.3562 0.4543 0.4398 0.068 Uiso 0.416(15) 1 calc PR A 2
H4A2 H 0.2475 0.4001 0.4057 0.068 Uiso 0.416(15) 1 calc PR A 2
C5A C 0.1966(7) 0.5649(5) 0.4474(5) 0.0460(18) Uani 0.416(15) 1 d P A 2
H5A1 H 0.1734 0.5484 0.3787 0.055 Uiso 0.416(15) 1 calc PR A 2
H5A2 H 0.2289 0.6272 0.4587 0.055 Uiso 0.416(15) 1 calc PR A 2
C6A C 0.1029(14) 0.5593(13) 0.4812(12) 0.041(5) Uiso 0.416(15) 1 d P A 2
H6A1 H 0.0471 0.6031 0.4428 0.049 Uiso 0.416(15) 1 calc PR A 2
H6A2 H 0.0733 0.4959 0.47 0.049 Uiso 0.416(15) 1 calc PR A 2
C7A C 0.1381(5) 0.5816(5) 0.5797(5) 0.0412(17) Uani 0.416(15) 1 d P A 2
H7A1 H 0.0949 0.547 0.6064 0.049 Uiso 0.416(15) 1 calc PR A 2
H7A2 H 0.1255 0.6485 0.5851 0.049 Uiso 0.416(15) 1 calc PR A 2

loop_
_atom_site_aniso_label
_atom_site_aniso_U_11
_atom_site_aniso_U_22
_atom_site_aniso_U_33
_atom_site_aniso_U_23
_atom_site_aniso_U_13
_atom_site_aniso_U_12
Pt 0.03076(16) 0.01945(14) 0.04177(18) 0.00121(11) 0.01383(12) 0.00007(10)
Cl1 0.0524(11) 0.0450(10) 0.0462(11) 0.0079(8) 0.0261(9) 0.0011(8)
Cl2 0.0362(9) 0.0310(8) 0.0788(14) 0.0011(9) 0.0261(10) -0.0016(7)
Cl3 0.0343(9) 0.0541(11) 0.0473(11) 0.0134(9) 0.0065(9) 0.0011(8)
Cl4 0.0468(12) 0.0811(15) 0.0423(11) -0.0045(10) 0.0163(10) -0.0227(10)
P 0.0298(8) 0.0189(7) 0.0306(9) 0.0001(6) 0.0113(7) 0.0017(6)
N1 0.047(4) 0.028(3) 0.048(4) 0.005(3) 0.027(3) 0.011(3)
N2 0.033(3) 0.026(3) 0.033(3) -0.005(2) 0.012(3) 0.004(2)
N3 0.048(4) 0.037(3) 0.040(4) -0.011(3) 0.024(3) -0.003(3)
N4 0.037(3) 0.022(3) 0.042(3) -0.006(2) 0.019(3) -0.005(2)
N5 0.037(3) 0.021(3) 0.029(3) -0.005(2) 0.013(3) -0.001(2)
N6 0.036(3) 0.029(3) 0.032(3) 0.000(2) 0.013(3) -0.001(2)
C1 0.035(4) 0.022(3) 0.036(4) -0.005(3) 0.016(3) -0.006(3)
C8 0.041(4) 0.023(3) 0.045(4) 0.003(3) 0.020(4) 0.006(3)
C9 0.027(3) 0.028(3) 0.028(3) 0.003(3) 0.006(3) 0.003(3)
C10 0.047(4) 0.028(3) 0.049(5) -0.011(3) 0.021(4) -0.012(3)
C11 0.051(5) 0.027(3) 0.058(5) 0.006(3) 0.024(4) -0.003(3)
C12 0.038(4) 0.043(4) 0.044(4) 0.009(3) 0.021(4) -0.004(3)
C13 0.045(4) 0.037(4) 0.043(4) -0.004(3) 0.025(4) 0.002(3)
C14 0.049(4) 0.036(4) 0.034(4) -0.004(3) 0.017(4) 0.007(3)
C15 0.044(4) 0.026(3) 0.029(4) -0.003(3) 0.010(3) -0.001(3)
C16 0.050(4) 0.021(3) 0.029(4) -0.003(3) 0.015(3) 0.005(3)
C17 0.049(4) 0.029(3) 0.026(4) -0.001(3) 0.011(3) 0.002(3)
C18 0.073(6) 0.023(3) 0.035(4) 0.002(3) 0.021(4) 0.009(4)
C19 0.093(7) 0.029(4) 0.034(4) 0.006(3) 0.024(5) 0.026(4)
C20 0.055(5) 0.052(5) 0.031(4) -0.001(3) 0.012(4) 0.027(4)
C21 0.042(4) 0.035(4) 0.028(4) 0.000(3) 0.010(3) 0.008(3)
C22 0.045(5) 0.076(6) 0.047(5) 0.012(5) 0.021(4) -0.003(4)
C23 0.075(7) 0.100(8) 0.071(7) 0.000(6) 0.040(6) 0.029(6)
N7 0.077(6) 0.063(5) 0.076(6) 0.002(4) 0.033(5) -0.009(4)
C2 0.117(9) 0.063(6) 0.082(7) 0.023(5) 0.073(7) 0.051(6)
C4 0.076(6) 0.053(5) 0.052(5) -0.013(4) 0.036(5) 0.006(4)
C5 0.058(5) 0.043(4) 0.036(4) 0.001(3) 0.018(4) -0.002(4)
C7 0.030(4) 0.050(4) 0.039(4) -0.003(3) 0.009(3) -0.003(3)
C2A 0.117(9) 0.063(6) 0.082(7) 0.023(5) 0.073(7) 0.051(6)
C4A 0.076(6) 0.053(5) 0.052(5) -0.013(4) 0.036(5) 0.006(4)
C5A 0.058(5) 0.043(4) 0.036(4) 0.001(3) 0.018(4) -0.002(4)
C7A 0.030(4) 0.050(4) 0.039(4) -0.003(3) 0.009(3) -0.003(3)

loop_
_atom_type_symbol
_atom_type_description
_atom_type_scat_dispersion_real
_atom_type_scat_dispersion_imag
_atom_type_scat_source
C C 0.0033 0.0016 'International Tables Vol C Tables 4.2.6.8 and 6.1.1.4'
H H 0 0 'International Tables Vol C Tables 4.2.6.8 and 6.1.1.4'
Cl Cl 0.1484 0.1585 'International Tables Vol C Tables 4.2.6.8 and 6.1.1.4'
N N 0.0061 0.0033 'International Tables Vol C Tables 4.2.6.8 and 6.1.1.4'
P P 0.1023 0.0942 'International Tables Vol C Tables 4.2.6.8 and 6.1.1.4'
Pt Pt -1.7033 8.3905 'International Tables Vol C Tables 4.2.6.8 and 6.1.1.4'

loop_
_geom_angle_atom_site_label_1
_geom_angle_atom_site_label_2
_geom_angle_atom_site_label_3
_geom_angle
P Pt Cl3 93.72(6)
P Pt Cl1 89.58(7)
Cl3 Pt Cl1 176.58(7)
P Pt Cl2 177.12(6)
Cl3 Pt Cl2 88.12(7)
Cl1 Pt Cl2 88.62(7)
N2 P N5 104.7(3)
N2 P C16 105.5(3)
N5 P C16 101.3(3)
N2 P Pt 113.61(19)
N5 P Pt 115.5(2)
C16 P Pt 114.8(2)
C1 N1 C8 124.1(5)
C1 N1 C2 118.9(6)
C8 N1 C2 117.0(6)
C1 N2 C7 113.8(5)
C1 N2 P 119.8(5)
C7 N2 P 125.6(4)
C1 N3 C5 121.7(6)
C1 N3 C4 121.9(6)
C5 N3 C4 116.4(6)
C9 N4 C8 119.9(5)
C9 N4 C10 116.7(5)
C8 N4 C10 118.8(5)
C9 N5 C15 115.5(5)
C9 N5 P 125.9(4)
C15 N5 P 118.6(4)
C9 N6 C13 124.9(6)
C9 N6 C12 123.6(6)
C13 N6 C12 111.5(5)
N3 C1 N1 122.4(6)
N3 C1 N2 117.7(6)
N1 C1 N2 119.7(6)
N4 C8 N1 114.5(6)
N4 C8 H8A 108.6
N1 C8 H8A 108.6
N4 C8 H8B 108.6
N1 C8 H8B 108.6
H8A C8 H8B 107.6
N6 C9 N4 120.3(6)
N6 C9 N5 120.7(6)
N4 C9 N5 118.9(5)
C11 C10 N4 107.4(6)
C11 C10 H10A 110.2
N4 C10 H10A 110.2
C11 C10 H10B 110.2
N4 C10 H10B 110.2
H10A C10 H10B 108.5
C10 C11 C12 108.7(6)
C10 C11 H11A 109.9
C12 C11 H11A 109.9
C10 C11 H11B 109.9
C12 C11 H11B 109.9
H11A C11 H11B 108.3
N6 C12 C11 113.0(5)
N6 C12 H12A 109
C11 C12 H12A 109
N6 C12 H12B 109
C11 C12 H12B 109
H12A C12 H12B 107.8
N6 C13 C14 112.8(5)
N6 C13 H13A 109
C14 C13 H13A 109
N6 C13 H13B 109
C14 C13 H13B 109
H13A C13 H13B 107.8
C13 C14 C15 109.5(6)
C13 C14 H14A 109.8
C15 C14 H14A 109.8
C13 C14 H14B 109.8
C15 C14 H14B 109.8
H14A C14 H14B 108.2
N5 C15 C14 109.0(6)
N5 C15 H15A 109.9
C14 C15 H15A 109.9
N5 C15 H15B 109.9
C14 C15 H15B 109.9
H15A C15 H15B 108.3
C21 C16 C17 119.9(6)
C21 C16 P 122.1(5)
C17 C16 P 117.9(5)
C18 C17 C16 119.8(7)
C18 C17 H17 120.1
C16 C17 H17 120.1
C19 C18 C17 120.1(7)
C19 C18 H18 119.9
C17 C18 H18 119.9
C18 C19 C20 120.9(7)
C18 C19 H19 119.6
C20 C19 H19 119.6
C19 C20 C21 120.8(8)
C19 C20 H20 119.6
C21 C20 H20 119.6
C16 C21 C20 118.4(7)
C16 C21 H21 120.8
C20 C21 H21 120.8
N7 C22 C23 176.0(11)
C22 C23 H23A 109.5
C22 C23 H23B 109.5
H23A C23 H23B 109.5
C22 C23 H23C 109.5
H23A C23 H23C 109.5
H23B C23 H23C 109.5
C3 C2 N1 113.8(9)
C3 C2 H2A 108.8
N1 C2 H2A 108.8
C3 C2 H2B 108.8
N1 C2 H2B 108.8
H2A C2 H2B 107.7
C4 C3 C2 114.6(11)
C4 C3 H3A 108.6
C2 C3 H3A 108.6
C4 C3 H3B 108.6
C2 C3 H3B 108.6
H3A C3 H3B 107.6
C3 C4 N3 108.2(9)
C3 C4 H4A 110.1
N3 C4 H4A 110.1
C3 C4 H4B 110.1
N3 C4 H4B 110.1
H4A C4 H4B 108.4
C6 C5 N3 117.4(8)
C6 C5 H5A 108
N3 C5 H5A 108
C6 C5 H5B 108
N3 C5 H5B 108
H5A C5 H5B 107.2
C5 C6 C7 113.4(10)
C5 C6 H6A 108.9
C7 C6 H6A 108.9
C5 C6 H6B 108.9
C7 C6 H6B 108.9
H6A C6 H6B 107.7
N2 C7 C6 106.1(8)
N2 C7 H7A 110.5
C6 C7 H7A 110.5
N2 C7 H7B 110.5
C6 C7 H7B 110.5
H7A C7 H7B 108.7
H3A1 C3A H3A2 108
H6A1 C6A H6A2 108.1

loop_
_geom_bond_atom_site_label_1
_geom_bond_atom_site_label_2
_geom_bond_distance
Pt P 2.2006(17)
Pt Cl3 2.2961(19)
Pt Cl1 2.3067(19)
Pt Cl2 2.3525(18)
P N2 1.684(6)
P N5 1.738(5)
P C16 1.813(6)
N1 C1 1.321(8)
N1 C8 1.472(9)
N1 C2 1.474(9)
N2 C1 1.388(8)
N2 C7 1.488(9)
N3 C1 1.314(9)
N3 C5 1.461(10)
N3 C4 1.475(9)
N4 C9 1.350(8)
N4 C8 1.445(8)
N4 C10 1.485(8)
N5 C9 1.358(8)
N5 C15 1.484(8)
N6 C9 1.301(8)
N6 C13 1.476(8)
N6 C12 1.485(8)
C8 H8A 0.99
C8 H8B 0.99
C10 C11 1.485(10)
C10 H10A 0.99
C10 H10B 0.99
C11 C12 1.508(10)
C11 H11A 0.99
C11 H11B 0.99
C12 H12A 0.99
C12 H12B 0.99
C13 C14 1.503(10)
C13 H13A 0.99
C13 H13B 0.99
C14 C15 1.508(10)
C14 H14A 0.99
C14 H14B 0.99
C15 H15A 0.99
C15 H15B 0.99
C16 C21 1.390(10)
C16 C17 1.407(9)
C17 C18 1.382(10)
C17 H17 0.95
C18 C19 1.364(12)
C18 H18 0.95
C19 C20 1.368(13)
C19 H19 0.95
C20 C21 1.403(10)
C20 H20 0.95
C21 H21 0.95
C22 N7 1.169(12)
C22 C23 1.422(14)
C23 H23A 0.98
C23 H23B 0.98
C23 H23C 0.98
C2 C3 1.452(17)
C2 H2A 0.99
C2 H2B 0.99
C3 C4 1.429(17)
C3 H3A 0.99
C3 H3B 0.99
C4 H4A 0.99
C4 H4B 0.99
C5 C6 1.458(15)
C5 H5A 0.99
C5 H5B 0.99
C6 C7 1.501(16)
C6 H6A 0.99
C6 H6B 0.99
C7 H7A 0.99
C7 H7B 0.99
C3A H3A1 0.99
C3A H3A2 0.99
C6A H6A1 0.99
C6A H6A2 0.99
